data_1522859
loop_
_publ_author_name
'Schubert, K.'
'Biswas, T.K.'
'Bhan, S.'
'Panday, P.K.'
'Frank, K.'

_publ_section_title
;
 Einige Strukturdaten metallischer Phasen. 13. Mitteilung
;
_journal_name_full Naturwissenschaften
_journal_page_first 542
_journal_page_last 543
_journal_volume 55
_journal_year 1968
_chemical_formula_sum 'Ga Pt2'
_space_group_IT_number 51
_symmetry_space_group_name_Hall '-P 2a 2a'
_symmetry_space_group_name_H-M 'P m m a'
_cell_angle_alpha 90
_cell_angle_beta 90
_cell_angle_gamma 90
_cell_formula_units_Z 8
_cell_length_a 16.42
_cell_length_b 3.919
_cell_length_c 5.473
_cell_volume 352.187
_citation_journal_id_ASTM NATWAY
_cod_data_source_file Schubert_NATWAY_1968_312.cif
_cod_data_source_block Ga1Pt2
_cod_original_cell_volume 352.1874
_cod_original_formula_sum 'Ga1 Pt2'
_cod_database_code 1522859

loop_
_symmetry_equiv_pos_as_xyz
x,y,z
-x+1/2,-y,z
x+1/2,-y,-z
-x,y,-z
-x,-y,-z
x-1/2,y,-z
-x-1/2,y,z
x,-y,z

loop_
_atom_site_label
_atom_site_type_symbol
_atom_site_fract_x
_atom_site_fract_y
_atom_site_fract_z
_atom_site_occupancy
_atom_site_U_iso_or_equiv
Pt4 Pt 0.167 0.5 0.5 1 0.0
Pt2 Pt 0.25 0 0.25 1 0.0
Ga1 Ga 0 0.5 0 1 0.0
Pt3 Pt 0.078 0 0.77 1 0.0
Ga2 Ga 0.25 0 0.75 1 0.0
Pt5 Pt 0.167 0.5 0 1 0.0
Pt1 Pt 0 0.5 0.5 1 0.0
Ga3 Ga 0.095 0 0.275 1 0.0
